data_2312553
loop_
_publ_author_name
'Qin, Qiaoqi'
'Liu, Jiamin'
'Luan, Xinyu'
'Xu, Jianqiao'
'Jiang, Long'

_publ_section_title
;
 Crystal structure and Hirshfeld surface analysis of two iHOFs based on
 CH...NC hydrogen bonding.
;
_journal_coeditor_code JX3084
_journal_issue 8
_journal_name_full 'Acta crystallographica. Section C, Structural chemistry'
_journal_paper_doi 10.1107/S2053229624005850
_journal_volume 80
_journal_year 2024
_chemical_formula_iupac 'C14 H10 N3 +, Br -'
_chemical_formula_moiety 'C14 H10 N3 +, Br -'
_chemical_formula_sum 'C14 H10 Br N3'
_chemical_formula_weight 300.16
_chemical_name_systematic
;
4-Cyano-<i>N</i>-(4-cyanobenzyl)pyridinium bromide
;
_space_group_crystal_system orthorhombic
_space_group_IT_number 62
_space_group_name_Hall '-P 2ac 2n'
_space_group_name_H-M_alt 'P n m a'
_atom_sites_solution_hydrogens geom
_atom_sites_solution_primary dual
_audit_creation_method
;
Olex2 1.5
(compiled 2024.02.16 svn.r378c4104 for OlexSys, GUI svn.r6928)
;
_cell_angle_alpha 90
_cell_angle_beta 90
_cell_angle_gamma 90
_cell_formula_units_Z 4
_cell_length_a 8.7734(4)
_cell_length_b 7.0554(3)
_cell_length_c 19.7544(10)
_cell_measurement_reflns_used 6776
_cell_measurement_temperature 150.00
_cell_measurement_theta_max 59.421
_cell_measurement_theta_min 3.893
_cell_volume 1222.79(10)
_computing_cell_refinement
;
SAINT (Bruker, 2016)
;
_computing_data_collection
;
APEX2 (Bruker, 2016)
;
_computing_data_reduction
;
SAINT (Bruker, 2016)
;
_computing_molecular_graphics
;
OLEX2 (Dolomanov <i>et al.</i>,  2009)
;
_computing_publication_material
;
OLEX2 (Dolomanov <i>et al.</i>,  2009) and
Mercury (Macrae <i>et al.</i>,  2020)
;
_computing_structure_refinement
;
SHELXL2018 (Sheldrick, 2015<i>b</i>)
;
_computing_structure_solution
;
SHELXT2014 (Sheldrick, 2015<i>a</i>)
;
_diffrn_ambient_temperature 150.00
_diffrn_measured_fraction_theta_full 0.998
_diffrn_measured_fraction_theta_max 0.997
_diffrn_measurement_device_type 'Bruker D8 VENTURE PHOTON III'
_diffrn_measurement_method '\f and \w scans'
_diffrn_radiation_type GaK\a
_diffrn_radiation_wavelength 1.34138
_diffrn_reflns_av_R_equivalents 0.0548
_diffrn_reflns_av_unetI/netI 0.0229
_diffrn_reflns_limit_h_max 11
_diffrn_reflns_limit_h_min -11
_diffrn_reflns_limit_k_max 9
_diffrn_reflns_limit_k_min -8
_diffrn_reflns_limit_l_max 25
_diffrn_reflns_limit_l_min -24
_diffrn_reflns_number 15238
_diffrn_reflns_theta_full 53.594
_diffrn_reflns_theta_max 59.421
_diffrn_reflns_theta_min 3.894
_diffrn_source MetalJet
_diffrn_source_current 3.57
_diffrn_source_power 0.24947160000000
_diffrn_source_voltage 69.88
_exptl_absorpt_coefficient_mu 2.936
_exptl_absorpt_correction_T_max 0.7516
_exptl_absorpt_correction_T_min 0.6572
_exptl_absorpt_correction_type multi-scan
_exptl_absorpt_process_details
;
(SADABS; Bruker, 2016)
;
_exptl_crystal_colour colourless
_exptl_crystal_density_diffrn 1.630
_exptl_crystal_description block
_exptl_crystal_F_000 600
_exptl_crystal_size_max 0.1
_exptl_crystal_size_mid 0.08
_exptl_crystal_size_min 0.05
_refine_diff_density_max 0.827
_refine_diff_density_min -0.586
_refine_ls_extinction_method none
_refine_ls_goodness_of_fit_ref 1.088
_refine_ls_hydrogen_treatment constr
_refine_ls_matrix_type full
_refine_ls_number_parameters 97
_refine_ls_number_reflns 1461
_refine_ls_number_restraints 0
_refine_ls_restrained_S_all 1.088
_refine_ls_R_factor_all 0.0375
_refine_ls_R_factor_gt 0.0282
_refine_ls_shift/su_max 0.000
_refine_ls_shift/su_mean 0.000
_refine_ls_structure_factor_coef Fsqd
_refine_ls_weighting_details 'w=1/[\s^2^(Fo^2^)+(0.0252P)^2^+1.2992P] where P=(Fo^2^+2Fc^2^)/3'
_refine_ls_weighting_scheme calc
_refine_ls_wR_factor_gt 0.0652
_refine_ls_wR_factor_ref 0.0687
_reflns_number_gt 1245
_reflns_number_total 1461
_reflns_threshold_expression 'I > 2\s(I)'
_cod_data_source_file jx3084sup1.cif
_cod_data_source_block iHOFI
_cod_database_code 2312553
_shelx_space_group_comment
;
The symmetry employed for this shelxl refinement is uniquely defined
by the following loop, which should always be used as a source of
symmetry information in preference to the above space-group names.
They are only intended as comments.
;
_shelx_estimated_absorpt_t_min 0.758
_shelx_estimated_absorpt_t_max 0.867

loop_
_space_group_symop_operation_xyz
'x, y, z'
'-x+1/2, -y, z+1/2'
'-x, y+1/2, -z'
'x+1/2, -y+1/2, -z+1/2'
'-x, -y, -z'
'x-1/2, y, -z-1/2'
'x, -y-1/2, z'
'-x-1/2, y-1/2, z-1/2'

loop_
_atom_site_type_symbol
_atom_site_label
_atom_site_fract_x
_atom_site_fract_y
_atom_site_fract_z
_atom_site_U_iso_or_equiv
_atom_site_adp_type
_atom_site_calc_flag
_atom_site_occupancy
_atom_site_disorder_assembly
_atom_site_disorder_group
Br Br1 0.65349(4) 0.750000 0.24449(2) 0.02461(12) Uani d 1 . .
N N1 0.3682(3) 0.250000 0.19981(12) 0.0191(5) Uani d 1 . .
N N2 0.7171(4) 0.250000 -0.01965(15) 0.0355(7) Uani d 1 . .
N N3 0.7791(4) 0.250000 0.53003(14) 0.0349(7) Uani d 1 . .
C C1 0.4120(2) 0.4177(3) 0.17268(10) 0.0231(5) Uani d 1 . .
H H1 0.379092 0.533022 0.192725 0.028 Uiso calc 1 . .
C C2 0.5038(2) 0.4218(3) 0.11626(10) 0.0232(4) Uani d 1 . .
H H2 0.535449 0.538883 0.097130 0.028 Uiso calc 1 . .
C C3 0.5492(3) 0.250000 0.08783(14) 0.0208(6) Uani d 1 . .
C C4 0.6446(4) 0.250000 0.02813(15) 0.0264(7) Uani d 1 . .
C C5 0.2776(3) 0.250000 0.26353(14) 0.0212(6) Uani d 1 . .
H H5A 0.211507 0.136349 0.264955 0.025 Uiso calc 0.5 . .
H H5B 0.211507 0.363651 0.264955 0.025 Uiso calc 0.5 . .
C C6 0.3826(3) 0.250000 0.32356(14) 0.0199(6) Uani d 1 . .
C C7 0.4332(2) 0.4210(3) 0.35092(11) 0.0248(5) Uani d 1 . .
H H7 0.397935 0.537574 0.332593 0.030 Uiso calc 1 . .
C C8 0.5343(3) 0.4217(3) 0.40457(11) 0.0264(5) Uani d 1 . .
H H8 0.568918 0.538316 0.423071 0.032 Uiso calc 1 . .
C C9 0.5850(3) 0.250000 0.43138(15) 0.0233(7) Uani d 1 . .
C C10 0.6925(4) 0.250000 0.48684(16) 0.0276(7) Uani d 1 . .

loop_
_atom_site_aniso_label
_atom_site_aniso_U_11
_atom_site_aniso_U_22
_atom_site_aniso_U_33
_atom_site_aniso_U_12
_atom_site_aniso_U_13
_atom_site_aniso_U_23
Br1 0.02063(17) 0.01648(17) 0.03671(19) 0.000 -0.00149(13) 0.000
N1 0.0165(12) 0.0193(13) 0.0216(11) 0.000 -0.0025(9) 0.000
N2 0.0462(18) 0.0288(17) 0.0315(15) 0.000 0.0072(13) 0.000
N3 0.0394(17) 0.0338(18) 0.0317(15) 0.000 -0.0054(13) 0.000
C1 0.0240(10) 0.0182(12) 0.0272(10) 0.0016(9) -0.0015(8) 0.0000(8)
C2 0.0266(11) 0.0175(11) 0.0256(10) -0.0016(9) -0.0027(8) 0.0008(8)
C3 0.0195(14) 0.0231(17) 0.0197(13) 0.000 -0.0030(11) 0.000
C4 0.0323(17) 0.0207(17) 0.0261(15) 0.000 -0.0029(14) 0.000
C5 0.0170(13) 0.0191(14) 0.0276(15) 0.000 0.0033(11) 0.000
C6 0.0180(14) 0.0190(16) 0.0228(14) 0.000 0.0045(10) 0.000
C7 0.0264(11) 0.0170(12) 0.0310(11) -0.0007(9) 0.0024(9) 0.0015(8)
C8 0.0301(12) 0.0209(12) 0.0283(10) -0.0029(10) 0.0011(9) -0.0027(8)
C9 0.0210(15) 0.0258(18) 0.0232(14) 0.000 0.0044(11) 0.000
C10 0.0312(17) 0.0240(18) 0.0275(16) 0.000 0.0067(13) 0.000

loop_
_atom_type_symbol
_atom_type_description
_atom_type_scat_dispersion_real
_atom_type_scat_dispersion_imag
_atom_type_scat_source
C C 0.0137 0.0067 'International Tables Vol C Tables 4.2.6.8 and 6.1.1.4'
H H 0.0000 0.0000 'International Tables Vol C Tables 4.2.6.8 and 6.1.1.4'
Br Br -0.9338 1.0006 'International Tables Vol C Tables 4.2.6.8 and 6.1.1.4'
N N 0.0241 0.0134 'International Tables Vol C Tables 4.2.6.8 and 6.1.1.4'

loop_
_geom_angle_atom_site_label_1
_geom_angle_atom_site_label_2
_geom_angle_atom_site_label_3
_geom_angle_site_symmetry_1
_geom_angle_site_symmetry_3
_geom_angle
_geom_angle_publ_flag
C1 N1 C1 7_565 . 121.7(3) ?
C1 N1 C5 . . 119.08(13) ?
C1 N1 C5 7_565 . 119.07(13) ?
N1 C1 H1 . . 119.8 ?
N1 C1 C2 . . 120.3(2) ?
C2 C1 H1 . . 119.8 ?
C1 C2 H2 . . 120.8 ?
C1 C2 C3 . . 118.4(2) ?
C3 C2 H2 . . 120.8 ?
C2 C3 C2 7_565 . 120.8(3) ?
C2 C3 C4 . . 119.60(13) ?
C2 C3 C4 7_565 . 119.60(13) ?
N2 C4 C3 . . 178.6(4) ?
N1 C5 H5A . . 109.7 ?
N1 C5 H5B . . 109.7 ?
N1 C5 C6 . . 109.9(2) ?
H5A C5 H5B . . 108.2 ?
C6 C5 H5A . . 109.7 ?
C6 C5 H5B . . 109.7 ?
C7 C6 C5 7_565 . 120.07(14) ?
C7 C6 C5 . . 120.07(14) ?
C7 C6 C7 . 7_565 119.8(3) ?
C6 C7 H7 . . 119.9 ?
C8 C7 C6 . . 120.3(2) ?
C8 C7 H7 . . 119.9 ?
C7 C8 H8 . . 120.2 ?
C7 C8 C9 . . 119.5(2) ?
C9 C8 H8 . . 120.2 ?
C8 C9 C8 7_565 . 120.5(3) ?
C8 C9 C10 . . 119.73(14) ?
C8 C9 C10 7_565 . 119.73(14) ?
N3 C10 C9 . . 179.0(3) ?

loop_
_geom_bond_atom_site_label_1
_geom_bond_atom_site_label_2
_geom_bond_site_symmetry_2
_geom_bond_distance
_geom_bond_publ_flag
N1 C1 7_565 1.354(3) ?
N1 C1 . 1.354(3) ?
N1 C5 . 1.489(4) ?
N2 C4 . 1.138(4) ?
N3 C10 . 1.143(4) ?
C1 H1 . 0.9500 ?
C1 C2 . 1.375(3) ?
C2 H2 . 0.9500 ?
C2 C3 . 1.394(3) ?
C3 C4 . 1.446(4) ?
C5 H5A . 0.9900 ?
C5 H5B . 0.9900 ?
C5 C6 . 1.502(4) ?
C6 C7 . 1.395(3) ?
C6 C7 7_565 1.395(3) ?
C7 H7 . 0.9500 ?
C7 C8 . 1.382(3) ?
C8 H8 . 0.9500 ?
C8 C9 . 1.395(3) ?
C9 C10 . 1.445(5) ?

loop_
_geom_hbond_atom_site_label_D
_geom_hbond_atom_site_label_H
_geom_hbond_atom_site_label_A
_geom_hbond_site_symmetry_A
_geom_hbond_distance_DH
_geom_hbond_distance_HA
_geom_hbond_distance_DA
_geom_hbond_angle_DHA
_geom_hbond_publ_flag
C1 H1 Br1 4_465 0.95 2.79 3.649(2) 150.5 yes
C2 H2 N3 2_664 0.95 2.57 3.448(3) 153.3 yes
C5 H5A Br1 4_455 0.99 2.78 3.6953(9) 154.1 yes
C5 H5B Br1 4_465 0.99 2.78 3.6953(9) 154.1 yes
C8 H8 N2 2_665 0.95 2.65 3.516(3) 151.4 yes

loop_
_geom_torsion_atom_site_label_1
_geom_torsion_atom_site_label_2
_geom_torsion_atom_site_label_3
_geom_torsion_atom_site_label_4
_geom_torsion_site_symmetry_1
_geom_torsion_site_symmetry_2
_geom_torsion_site_symmetry_3
_geom_torsion_site_symmetry_4
_geom_torsion
_geom_torsion_publ_flag
N1 C1 C2 C3 . . . . 0.4(3) ?
N1 C5 C6 C7 . . . . 89.1(2) ?
N1 C5 C6 C7 . . . 7_565 -89.1(2) ?
C1 N1 C1 C2 7_565 . . . -0.3(4) ?
C1 N1 C5 C6 . . . . -88.1(2) ?
C1 N1 C5 C6 7_565 . . . 88.1(2) ?
C1 C2 C3 C2 . . . 7_565 -0.6(4) ?
C1 C2 C3 C4 . . . . 179.5(2) ?
C5 N1 C1 C2 . . . . 175.9(2) ?
C5 C6 C7 C8 . . . . -177.6(2) ?
C6 C7 C8 C9 . . . . -0.2(4) ?
C7 C6 C7 C8 7_565 . . . 0.7(4) ?
C7 C8 C9 C8 . . . 7_565 -0.2(4) ?
C7 C8 C9 C10 . . . . 179.1(2) ?

_cod_database_fobs_code 2312553
